data_1514933
loop_
_publ_author_name
'Lawrence, Katherine'
'Flower, Stephen E.'
'Kociok-Kohn, Gabriele'
'Frost, Christopher G.'
'James, Tony D.'

_publ_section_title
;
 A simple and effective colorimetric technique for the detection of
 boronic acids and their derivatives
;
_journal_issue 8
_journal_name_full 'Analytical Methods'
_journal_page_first 2215
_journal_paper_doi 10.1039/c2ay25346a
_journal_volume 4
_journal_year 2012
_chemical_formula_moiety 'C28 H27 B O7, 2(C H4 O)'
_chemical_formula_sum 'C30 H35 B O9'
_chemical_formula_weight 550.39
_chemical_name_systematic
;
?
;
_space_group_IT_number 14
_symmetry_cell_setting monoclinic
_symmetry_space_group_name_Hall '-P 2ybc'
_symmetry_space_group_name_H-M 'P 1 21/c 1'
_atom_sites_solution_hydrogens geom
_atom_sites_solution_primary direct
_atom_sites_solution_secondary difmap
_audit_creation_method SHELXL-97
_cell_angle_alpha 90.00
_cell_angle_beta 104.242(2)
_cell_angle_gamma 90.00
_cell_formula_units_Z 4
_cell_length_a 14.1656(7)
_cell_length_b 14.6048(5)
_cell_length_c 14.5328(6)
_cell_measurement_reflns_used 25170
_cell_measurement_temperature 150(2)
_cell_measurement_theta_max 25.028
_cell_measurement_theta_min 2.910
_cell_volume 2914.2(2)
_computing_cell_refinement 'HKL Scalepack (Otwinski & Minor, 1997)'
_computing_data_collection 'Collect (Nonius BV, 1997-2000)'
_computing_data_reduction
;
DENZO-SCALEPACK Z. Otwinowski and W. Minor, "
Processing of X-ray Diffraction Data Collected in Oscillation Mode ",
Methods in Enzymology, Volume 276: Macromolecular Crystallography,
part A, p.307-326, 1997,C.W. Carter, Jr. & R. M. Sweet, Eds., Academic Press.
;
_computing_molecular_graphics 'ORTEP3 for Windows - Farrugia, L. J. J. Appl. Crystallogr. 1997, 30, 565'
_computing_publication_material
;
'WinGX publication routines, Farrugia,
L. J., J. Appl. Crystallogr., 1999, 32, 837-838
;
_computing_structure_refinement
;
SHELXL97 -Program for Crystal Structure Analysis (Release 97-2).
Sheldrick, G.M., Institut f\"ur Anorganische Chemie der Universit\"at,
Tammanstrasse 4, D-3400 G\"ottingen, Germany, 1998
;
_computing_structure_solution
;
SIR97- Altomare A., Burla M.C., Camalli M., Cascarano G.L., Giacovazzo C. ,
Guagliardi A., Moliterni A.G.G., Polidori G.,Spagna R.
(1999) J. Appl. Cryst. 32, 115-119
;
_diffrn_ambient_temperature 150(2)
_diffrn_measured_fraction_theta_full 0.986
_diffrn_measured_fraction_theta_max 0.986
_diffrn_measurement_device_type 'Nonius Kappa CCD'
_diffrn_measurement_method '144 2.0 degree images with \w scans'
_diffrn_radiation_monochromator graphite
_diffrn_radiation_source 'fine-focus sealed tube'
_diffrn_radiation_type MoK\a
_diffrn_radiation_wavelength 0.71073
_diffrn_reflns_av_R_equivalents 0.0750
_diffrn_reflns_av_sigmaI/netI 0.0427
_diffrn_reflns_limit_h_max 16
_diffrn_reflns_limit_h_min -16
_diffrn_reflns_limit_k_max 17
_diffrn_reflns_limit_k_min -17
_diffrn_reflns_limit_l_max 17
_diffrn_reflns_limit_l_min -17
_diffrn_reflns_number 26871
_diffrn_reflns_theta_full 24.99
_diffrn_reflns_theta_max 24.99
_diffrn_reflns_theta_min 5.10
_diffrn_standards_decay_% 0
_diffrn_standards_number 0
_exptl_absorpt_coefficient_mu 0.091
_exptl_absorpt_correction_T_max 0.9731
_exptl_absorpt_correction_T_min 0.9557
_exptl_absorpt_correction_type multi-scan
_exptl_absorpt_process_details
;
multi-scan from symmetry-related measurements
Sortav (Blessing 1995)
;
_exptl_crystal_colour 'dark red'
_exptl_crystal_density_diffrn 1.254
_exptl_crystal_density_method 'not measured'
_exptl_crystal_description 'irregular shape'
_exptl_crystal_F_000 1168
_exptl_crystal_size_max 0.50
_exptl_crystal_size_mid 0.40
_exptl_crystal_size_min 0.30
_refine_diff_density_max 0.434
_refine_diff_density_min -0.365
_refine_diff_density_rms 0.050
_refine_ls_extinction_method none
_refine_ls_goodness_of_fit_ref 1.056
_refine_ls_hydrogen_treatment constr
_refine_ls_matrix_type full
_refine_ls_number_parameters 418
_refine_ls_number_reflns 5059
_refine_ls_number_restraints 2
_refine_ls_restrained_S_all 1.056
_refine_ls_R_factor_all 0.1057
_refine_ls_R_factor_gt 0.0709
_refine_ls_shift/su_max 0.002
_refine_ls_shift/su_mean 0.000
_refine_ls_structure_factor_coef Fsqd
_refine_ls_weighting_details 'calc w=1/[\s^2^(Fo^2^)+(0.0824P)^2^+3.1904P] where P=(Fo^2^+2Fc^2^)/3'
_refine_ls_weighting_scheme calc
_refine_ls_wR_factor_gt 0.1762
_refine_ls_wR_factor_ref 0.2083
_reflns_number_gt 3491
_reflns_number_total 5059
_reflns_threshold_expression >2sigma(I)
_cod_data_source_file c2ay25346a.txt
_cod_data_source_block h09tdj1
_cod_database_code 1514933

loop_
_symmetry_equiv_pos_as_xyz
'x, y, z'
'-x, y+1/2, -z+1/2'
'-x, -y, -z'
'x, -y-1/2, z-1/2'

loop_
_atom_site_label
_atom_site_type_symbol
_atom_site_fract_x
_atom_site_fract_y
_atom_site_fract_z
_atom_site_U_iso_or_equiv
_atom_site_adp_type
_atom_site_occupancy
_atom_site_symmetry_multiplicity
_atom_site_calc_flag
_atom_site_refinement_flags
_atom_site_disorder_assembly
_atom_site_disorder_group
B B 0.2764(3) 0.1034(2) 0.3980(3) 0.0417(8) Uani 1 1 d . . .
O1 O 0.36194(15) 0.13559(13) 0.36162(14) 0.0421(5) Uani 1 1 d . A .
O2 O 0.25992(18) 0.00231(14) 0.37491(16) 0.0516(6) Uani 1 1 d . A .
O3 O 0.19039(15) 0.15191(14) 0.34926(14) 0.0437(5) Uani 1 1 d . . .
O4 O 0.8654(2) 0.42378(19) 0.3483(2) 0.0694(8) Uani 1 1 d . A .
H4A H 0.9095 0.3902 0.3373 0.104 Uiso 1 1 calc R . .
O5 O 0.8853(2) 0.2427(2) 0.3600(2) 0.0782(8) Uani 1 1 d . . .
C1 C 0.2973(2) 0.11918(19) 0.5103(2) 0.0390(7) Uani 1 1 d . . .
C2 C 0.2627(2) 0.0601(2) 0.5698(2) 0.0485(8) Uani 1 1 d . . .
H2 H 0.2274 0.0070 0.5434 0.058 Uiso 1 1 calc R . .
C3 C 0.2780(3) 0.0762(3) 0.6660(2) 0.0560(9) Uani 1 1 d . . .
H3 H 0.2537 0.0344 0.7047 0.067 Uiso 1 1 calc R . .
C4 C 0.3284(2) 0.1526(2) 0.7060(2) 0.0514(8) Uani 1 1 d . . .
H4 H 0.3390 0.1640 0.7721 0.062 Uiso 1 1 calc R . .
C5 C 0.3632(2) 0.2125(2) 0.6489(2) 0.0490(8) Uani 1 1 d . . .
H5 H 0.3978 0.2657 0.6760 0.059 Uiso 1 1 calc R . .
C6 C 0.3485(2) 0.1961(2) 0.5528(2) 0.0428(7) Uani 1 1 d . . .
H6 H 0.3737 0.2380 0.5149 0.051 Uiso 1 1 calc R . .
C7 C 0.4364(2) 0.0806(2) 0.3702(2) 0.0447(8) Uani 1 1 d . . .
C8 C 0.5262(3) 0.1212(2) 0.3644(2) 0.0494(8) Uani 1 1 d . A .
H8 H 0.5789 0.0823 0.3610 0.059 Uiso 1 1 calc R . .
C9 C 0.5394(2) 0.2123(2) 0.3637(2) 0.0470(8) Uani 1 1 d . . .
H9 H 0.4837 0.2481 0.3650 0.056 Uiso 1 1 calc R A .
C10 C 0.6260(3) 0.2641(2) 0.3611(2) 0.0489(8) Uani 1 1 d . A .
C11 C 0.6215(3) 0.3591(3) 0.3587(2) 0.0524(8) Uani 1 1 d . . .
H11 H 0.5618 0.3882 0.3596 0.063 Uiso 1 1 calc R A .
C12 C 0.7010(3) 0.4125(3) 0.3551(2) 0.0558(9) Uani 1 1 d . A .
H12 H 0.6960 0.4774 0.3541 0.067 Uiso 1 1 calc R . .
C13 C 0.7870(3) 0.3711(3) 0.3531(2) 0.0542(9) Uani 1 1 d . . .
C14 C 0.7948(3) 0.2745(3) 0.3577(2) 0.0540(9) Uani 1 1 d . A .
C15 C 0.7154(2) 0.2220(2) 0.3607(2) 0.0499(8) Uani 1 1 d . . .
H15 H 0.7207 0.1572 0.3624 0.060 Uiso 1 1 calc R A .
C17 C 0.3336(3) -0.0503(2) 0.3801(2) 0.0516(9) Uani 1 1 d . . .
C16 C 0.4282(11) -0.0152(8) 0.3810(9) 0.062(3) Uani 0.785(9) 1 d P A 1
H16 H 0.4831 -0.0544 0.3884 0.075 Uiso 0.785(9) 1 calc PR A 1
C18 C 0.3070(3) -0.1478(3) 0.3809(3) 0.0384(11) Uani 0.785(9) 1 d P A 1
H18 H 0.2411 -0.1626 0.3783 0.046 Uiso 0.785(9) 1 calc PR A 1
C19 C 0.3689(3) -0.2152(3) 0.3849(3) 0.0428(13) Uani 0.785(9) 1 d P A 1
H19 H 0.4336 -0.1990 0.3838 0.051 Uiso 0.785(9) 1 calc PR A 1
C20 C 0.3484(5) -0.3115(4) 0.3908(3) 0.0419(15) Uani 0.785(9) 1 d P A 1
C21 C 0.4258(5) -0.3734(3) 0.3979(3) 0.0456(12) Uani 0.785(9) 1 d P A 1
H21 H 0.4880 -0.3507 0.3956 0.055 Uiso 0.785(9) 1 calc PR A 1
C22 C 0.4137(5) -0.4668(4) 0.4083(4) 0.0490(12) Uani 0.785(9) 1 d P A 1
H22 H 0.4670 -0.5075 0.4133 0.059 Uiso 0.785(9) 1 calc PR A 1
C23 C 0.3240(6) -0.4997(4) 0.4112(4) 0.0397(15) Uani 0.785(9) 1 d P A 1
C24 C 0.2459(6) -0.4402(4) 0.4025(4) 0.0410(15) Uani 0.785(9) 1 d P A 1
C25 C 0.2573(4) -0.3468(3) 0.3920(3) 0.0382(11) Uani 0.785(9) 1 d P A 1
H25 H 0.2031 -0.3069 0.3856 0.046 Uiso 0.785(9) 1 calc PR A 1
O6 O 0.3158(5) -0.5897(3) 0.4252(5) 0.0464(12) Uani 0.785(9) 1 d P A 1
H6A H 0.2567 -0.6034 0.4173 0.070 Uiso 0.785(9) 1 calc PR A 1
O7 O 0.1580(3) -0.4804(3) 0.4031(5) 0.0551(12) Uani 0.785(9) 1 d P A 1
C70 C 0.0767(4) -0.4234(4) 0.4026(5) 0.0584(15) Uani 0.785(9) 1 d P A 1
H70A H 0.0938 -0.3796 0.4552 0.088 Uiso 0.785(9) 1 calc PR A 1
H70B H 0.0218 -0.4611 0.4098 0.088 Uiso 0.785(9) 1 calc PR A 1
H70C H 0.0584 -0.3900 0.3423 0.088 Uiso 0.785(9) 1 calc PR A 1
C16A C 0.416(3) -0.011(2) 0.390(3) 0.026(6) Uiso 0.215(9) 1 d P A 2
H16A H 0.4712 -0.0481 0.4135 0.031 Uiso 0.215(9) 1 calc PR A 2
C18A C 0.3709(13) -0.1446(10) 0.3817(9) 0.035(4) Uiso 0.215(9) 1 d P A 2
H18A H 0.4350 -0.1639 0.3819 0.043 Uiso 0.215(9) 1 calc PR A 2
C19A C 0.2920(11) -0.1978(12) 0.3827(9) 0.033(4) Uiso 0.215(9) 1 d P A 2
H19A H 0.2323 -0.1671 0.3802 0.040 Uiso 0.215(9) 1 calc PR A 2
C20A C 0.291(2) -0.2996(16) 0.3874(13) 0.048(5) Uiso 0.215(9) 1 d P A 2
C21A C 0.373(2) -0.3452(15) 0.3840(12) 0.032(5) Uiso 0.215(9) 1 d P A 2
H21A H 0.4290 -0.3115 0.3779 0.038 Uiso 0.215(9) 1 calc PR A 2
C22A C 0.3787(15) -0.4459(13) 0.3895(13) 0.038(5) Uiso 0.215(9) 1 d P A 2
H22A H 0.4343 -0.4797 0.3839 0.045 Uiso 0.215(9) 1 calc PR A 2
C23A C 0.292(2) -0.488(2) 0.4040(18) 0.039(7) Uiso 0.215(9) 1 d P A 2
C24A C 0.2152(16) -0.4375(16) 0.4063(15) 0.027(6) Uiso 0.215(9) 1 d PD A 2
C25A C 0.2105(17) -0.3467(13) 0.4007(13) 0.050(6) Uiso 0.215(9) 1 d P A 2
H25A H 0.1535 -0.3150 0.4058 0.060 Uiso 0.215(9) 1 calc PR A 2
O6A O 0.2894(19) -0.589(2) 0.409(2) 0.060(8) Uiso 0.215(9) 1 d P A 2
H6B H 0.2349 -0.6060 0.4162 0.091 Uiso 0.215(9) 1 calc PR A 2
O7A O 0.1470(15) -0.4881(15) 0.4279(14) 0.049(6) Uiso 0.215(9) 1 d PD A 2
C70A C 0.053(2) -0.445(3) 0.421(3) 0.111(15) Uiso 0.215(9) 1 d PD A 2
H70D H 0.0088 -0.4890 0.4396 0.167 Uiso 0.215(9) 1 calc PR A 2
H70E H 0.0256 -0.4246 0.3560 0.167 Uiso 0.215(9) 1 calc PR A 2
H70F H 0.0616 -0.3920 0.4641 0.167 Uiso 0.215(9) 1 calc PR A 2
C30 C 0.1644(3) 0.1480(3) 0.2477(2) 0.0559(9) Uani 1 1 d . . .
H30A H 0.2195 0.1685 0.2234 0.084 Uiso 1 1 calc R . .
H30B H 0.1082 0.1878 0.2230 0.084 Uiso 1 1 calc R . .
H30C H 0.1476 0.0848 0.2271 0.084 Uiso 1 1 calc R . .
C50 C 0.9015(3) 0.1471(3) 0.3670(4) 0.0787(12) Uani 1 1 d . . .
H50A H 0.8842 0.1238 0.4239 0.118 Uiso 1 1 calc R . .
H50B H 0.9704 0.1344 0.3712 0.118 Uiso 1 1 calc R . .
H50C H 0.8612 0.1169 0.3107 0.118 Uiso 1 1 calc R . .
O8 O 0.9934(3) 0.3600(3) 0.2577(3) 0.1093(13) Uani 1 1 d . . .
H8A H 1.0471 0.3462 0.2945 0.164 Uiso 1 1 calc R . .
C80 C 1.0089(5) 0.4090(5) 0.1851(4) 0.128(3) Uani 1 1 d . . .
H80A H 0.9508 0.4455 0.1572 0.192 Uiso 1 1 calc R . .
H80B H 1.0225 0.3676 0.1369 0.192 Uiso 1 1 calc R . .
H80C H 1.0646 0.4499 0.2079 0.192 Uiso 1 1 calc R . .
O9 O 0.14651(19) 0.31260(15) 0.40630(17) 0.0560(6) Uani 1 1 d . . .
H9A H 0.1662 0.2605 0.3952 0.084 Uiso 1 1 calc R . .
C90 C 0.1158(3) 0.3102(3) 0.4930(3) 0.0637(10) Uani 1 1 d . . .
H90A H 0.1608 0.2721 0.5394 0.096 Uiso 1 1 calc R . .
H90B H 0.0500 0.2844 0.4809 0.096 Uiso 1 1 calc R . .
H90C H 0.1155 0.3725 0.5180 0.096 Uiso 1 1 calc R . .

loop_
_atom_site_aniso_label
_atom_site_aniso_U_11
_atom_site_aniso_U_22
_atom_site_aniso_U_33
_atom_site_aniso_U_23
_atom_site_aniso_U_13
_atom_site_aniso_U_12
B 0.052(2) 0.0293(17) 0.0418(19) -0.0008(13) 0.0076(15) -0.0050(14)
O1 0.0507(13) 0.0330(11) 0.0412(11) 0.0026(8) 0.0087(9) 0.0039(9)
O2 0.0733(16) 0.0299(11) 0.0476(13) -0.0019(9) 0.0071(11) -0.0056(11)
O3 0.0461(12) 0.0388(11) 0.0403(12) 0.0009(9) -0.0005(9) -0.0062(9)
O4 0.0691(18) 0.0674(17) 0.0692(18) 0.0122(14) 0.0119(14) -0.0026(14)
O5 0.0637(18) 0.0685(18) 0.099(2) 0.0093(15) 0.0127(15) 0.0008(14)
C1 0.0400(16) 0.0326(14) 0.0406(16) 0.0044(12) 0.0024(13) -0.0004(12)
C2 0.054(2) 0.0415(17) 0.0463(18) 0.0011(14) 0.0051(14) -0.0134(14)
C3 0.061(2) 0.059(2) 0.048(2) 0.0087(16) 0.0152(16) -0.0142(17)
C4 0.053(2) 0.063(2) 0.0362(17) -0.0010(15) 0.0077(14) -0.0070(16)
C5 0.052(2) 0.0464(18) 0.0439(18) -0.0073(14) 0.0032(15) -0.0120(15)
C6 0.0476(18) 0.0400(16) 0.0388(16) 0.0020(12) 0.0066(13) -0.0094(13)
C7 0.0518(19) 0.0459(18) 0.0321(15) -0.0033(12) 0.0018(13) 0.0088(15)
C8 0.053(2) 0.054(2) 0.0373(17) -0.0031(14) 0.0037(14) 0.0160(16)
C9 0.0415(17) 0.065(2) 0.0325(16) -0.0013(14) 0.0056(13) 0.0072(15)
C10 0.056(2) 0.056(2) 0.0316(16) 0.0003(13) 0.0042(14) 0.0099(16)
C11 0.054(2) 0.064(2) 0.0379(17) -0.0019(15) 0.0099(15) 0.0048(17)
C12 0.068(2) 0.057(2) 0.0407(18) 0.0003(15) 0.0096(16) 0.0101(18)
C13 0.058(2) 0.065(2) 0.0350(17) 0.0079(15) 0.0032(15) -0.0105(18)
C14 0.047(2) 0.063(2) 0.0464(19) 0.0069(16) 0.0011(15) 0.0106(17)
C15 0.0470(19) 0.056(2) 0.0422(18) 0.0032(14) 0.0026(14) 0.0017(15)
C17 0.078(3) 0.0417(19) 0.0294(16) -0.0017(13) 0.0020(16) -0.0063(19)
C16 0.095(7) 0.048(4) 0.036(4) -0.001(2) 0.003(4) 0.040(4)
C18 0.046(3) 0.032(3) 0.036(2) -0.0020(15) 0.0058(16) -0.0052(18)
C19 0.051(3) 0.041(3) 0.035(2) -0.0001(15) 0.0060(17) -0.0076(18)
C20 0.055(5) 0.036(3) 0.033(2) -0.0011(18) 0.008(2) 0.000(3)
C21 0.049(3) 0.042(2) 0.049(2) -0.0037(18) 0.017(2) 0.003(2)
C22 0.047(3) 0.043(3) 0.057(3) 0.001(2) 0.014(2) 0.007(2)
C23 0.049(4) 0.034(3) 0.037(3) -0.0014(17) 0.012(3) 0.008(3)
C24 0.035(3) 0.041(3) 0.047(3) -0.0008(17) 0.009(3) 0.002(3)
C25 0.044(3) 0.032(2) 0.036(2) 0.0009(15) 0.0047(18) 0.002(2)
O6 0.049(3) 0.0268(19) 0.066(3) 0.0018(15) 0.018(3) 0.0031(19)
O7 0.057(3) 0.040(2) 0.074(3) 0.006(2) 0.026(2) 0.0062(18)
C70 0.048(3) 0.043(3) 0.081(4) -0.002(2) 0.011(3) 0.004(2)
C30 0.060(2) 0.059(2) 0.0402(18) 0.0012(15) -0.0044(15) -0.0070(17)
C50 0.065(3) 0.069(3) 0.100(3) 0.003(2) 0.016(2) 0.011(2)
O8 0.076(2) 0.162(4) 0.095(3) 0.052(2) 0.0312(19) 0.030(2)
C80 0.099(4) 0.196(7) 0.095(4) 0.065(4) 0.037(3) 0.020(4)
O9 0.0718(17) 0.0411(13) 0.0536(14) 0.0020(10) 0.0127(12) 0.0042(11)
C90 0.059(2) 0.074(3) 0.060(2) -0.0019(19) 0.0173(18) 0.0053(19)

loop_
_atom_type_symbol
_atom_type_description
_atom_type_scat_dispersion_real
_atom_type_scat_dispersion_imag
_atom_type_scat_source
C C 0.0033 0.0016 'International Tables Vol C Tables 4.2.6.8 and 6.1.1.4'
H H 0.0000 0.0000 'International Tables Vol C Tables 4.2.6.8 and 6.1.1.4'
B B 0.0013 0.0007 'International Tables Vol C Tables 4.2.6.8 and 6.1.1.4'
O O 0.0106 0.0060 'International Tables Vol C Tables 4.2.6.8 and 6.1.1.4'

loop_
_geom_angle_atom_site_label_1
_geom_angle_atom_site_label_2
_geom_angle_atom_site_label_3
_geom_angle
O3 B O1 109.3(2)
O3 B O2 107.7(3)
O1 B O2 108.5(3)
O3 B C1 110.7(3)
O1 B C1 110.4(3)
O2 B C1 110.2(2)
C7 O1 B 118.2(2)
C17 O2 B 119.4(3)
C30 O3 B 117.4(3)
C13 O4 H4A 109.5
C14 O5 C50 118.5(3)
C2 C1 C6 116.6(3)
C2 C1 B 122.5(3)
C6 C1 B 120.8(3)
C3 C2 C1 122.0(3)
C3 C2 H2 119.0
C1 C2 H2 119.0
C4 C3 C2 120.2(3)
C4 C3 H3 119.9
C2 C3 H3 119.9
C3 C4 C5 119.2(3)
C3 C4 H4 120.4
C5 C4 H4 120.4
C4 C5 C6 120.7(3)
C4 C5 H5 119.6
C6 C5 H5 119.6
C5 C6 C1 121.3(3)
C5 C6 H6 119.3
C1 C6 H6 119.3
O1 C7 C16A 113.5(15)
O1 C7 C16 122.1(6)
O1 C7 C8 116.7(3)
C16A C7 C8 129.7(15)
C16 C7 C8 121.1(6)
C9 C8 C7 122.8(3)
C9 C8 H8 118.6
C7 C8 H8 118.6
C8 C9 C10 129.6(3)
C8 C9 H9 115.2
C10 C9 H9 115.2
C11 C10 C15 118.2(3)
C11 C10 C9 119.1(3)
C15 C10 C9 122.7(3)
C12 C11 C10 122.1(3)
C12 C11 H11 118.9
C10 C11 H11 118.9
C13 C12 C11 119.4(3)
C13 C12 H12 120.3
C11 C12 H12 120.3
O4 C13 C12 119.4(3)
O4 C13 C14 120.6(3)
C12 C13 C14 119.9(3)
O5 C14 C15 125.8(3)
O5 C14 C13 113.9(3)
C15 C14 C13 120.3(3)
C14 C15 C10 120.1(3)
C14 C15 H15 120.0
C10 C15 H15 120.0
C16A C17 O2 116.1(16)
O2 C17 C16 122.1(5)
C16A C17 C18 131.8(17)
O2 C17 C18 111.9(4)
C16 C17 C18 125.9(6)
C16A C17 C18A 96.3(18)
O2 C17 C18A 147.6(8)
C16 C17 C18A 90.2(9)
C7 C16 C17 117.1(8)
C7 C16 H16 121.5
C17 C16 H16 121.5
C19 C18 C17 123.8(4)
C19 C18 H18 118.1
C17 C18 H18 118.1
C18 C19 C20 126.4(5)
C18 C19 H19 116.8
C20 C19 H19 116.8
C25 C20 C21 118.0(5)
C25 C20 C19 124.1(6)
C21 C20 C19 117.9(5)
C22 C21 C20 121.7(5)
C22 C21 H21 119.1
C20 C21 H21 119.1
C23 C22 C21 119.3(5)
C23 C22 H22 120.4
C21 C22 H22 120.4
O6 C23 C22 117.7(6)
O6 C23 C24 122.1(6)
C22 C23 C24 120.1(5)
O7 C24 C25 123.4(7)
O7 C24 C23 115.6(5)
C25 C24 C23 121.0(6)
C24 C25 C20 119.9(6)
C24 C25 H25 120.0
C20 C25 H25 120.0
C24 O7 C70 118.8(5)
O7 C70 H70A 109.5
O7 C70 H70B 109.5
H70A C70 H70B 109.5
O7 C70 H70C 109.5
H70A C70 H70C 109.5
H70B C70 H70C 109.5
C17 C16A C7 130(3)
C17 C16A H16A 115.2
C7 C16A H16A 115.2
C19A C18A C17 103.9(14)
C19A C18A H18A 128.0
C17 C18A H18A 128.0
C18A C19A C20A 126.0(17)
C18A C19A H19A 117.0
C20A C19A H19A 117.0
C21A C20A C25A 120(2)
C21A C20A C19A 118(2)
C25A C20A C19A 121.5(19)
C20A C21A C22A 121.3(19)
C20A C21A H21A 119.4
C22A C21A H21A 119.4
C23A C22A C21A 114(2)
C23A C22A H22A 123.1
C21A C22A H22A 123.1
C24A C23A C22A 120(3)
C24A C23A O6A 122(2)
C22A C23A O6A 118(3)
O7A C24A C23A 110(2)
O7A C24A C25A 123(2)
C23A C24A C25A 126(2)
C24A C25A C20A 118(2)
C24A C25A H25A 120.8
C20A C25A H25A 120.8
C23A O6A H6B 109.5
C24A O7A C70A 117(2)
O7A C70A H70D 109.5
O7A C70A H70E 109.5
H70D C70A H70E 109.5
O7A C70A H70F 109.5
H70D C70A H70F 109.5
H70E C70A H70F 109.5
O3 C30 H30A 109.5
O3 C30 H30B 109.5
H30A C30 H30B 109.5
O3 C30 H30C 109.5
H30A C30 H30C 109.5
H30B C30 H30C 109.5
O5 C50 H50A 109.5
O5 C50 H50B 109.5
H50A C50 H50B 109.5
O5 C50 H50C 109.5
H50A C50 H50C 109.5
H50B C50 H50C 109.5
C80 O8 H8A 109.5
O8 C80 H80A 109.5
O8 C80 H80B 109.5
H80A C80 H80B 109.5
O8 C80 H80C 109.5
H80A C80 H80C 109.5
H80B C80 H80C 109.5
C90 O9 H9A 109.5
O9 C90 H90A 109.5
O9 C90 H90B 109.5
H90A C90 H90B 109.5
O9 C90 H90C 109.5
H90A C90 H90C 109.5
H90B C90 H90C 109.5

loop_
_geom_bond_atom_site_label_1
_geom_bond_atom_site_label_2
_geom_bond_distance
B O3 1.436(4)
B O1 1.512(4)
B O2 1.519(4)
B C1 1.602(5)
O1 C7 1.307(4)
O2 C17 1.283(4)
O3 C30 1.432(4)
O4 C13 1.366(4)
O4 H4A 0.8400
O5 C14 1.356(4)
O5 C50 1.415(5)
C1 C2 1.394(4)
C1 C6 1.396(4)
C2 C3 1.382(5)
C2 H2 0.9500
C3 C4 1.373(5)
C3 H3 0.9500
C4 C5 1.378(5)
C4 H4 0.9500
C5 C6 1.381(4)
C5 H5 0.9500
C6 H6 0.9500
C7 C16A 1.41(3)
C7 C16 1.416(12)
C7 C8 1.424(5)
C8 C9 1.344(5)
C8 H8 0.9500
C9 C10 1.450(5)
C9 H9 0.9500
C10 C11 1.388(5)
C10 C15 1.409(5)
C11 C12 1.382(5)
C11 H11 0.9500
C12 C13 1.367(5)
C12 H12 0.9500
C13 C14 1.415(5)
C14 C15 1.371(5)
C15 H15 0.9500
C17 C16A 1.28(3)
C17 C16 1.433(14)
C17 C18 1.473(6)
C17 C18A 1.473(15)
C16 H16 0.9500
C18 C19 1.310(7)
C18 H18 0.9500
C19 C20 1.444(7)
C19 H19 0.9500
C20 C25 1.393(8)
C20 C21 1.404(8)
C21 C22 1.388(7)
C21 H21 0.9500
C22 C23 1.369(9)
C22 H22 0.9500
C23 O6 1.339(8)
C23 C24 1.388(9)
C24 O7 1.378(8)
C24 C25 1.386(7)
C25 H25 0.9500
O6 H6A 0.8400
O7 C70 1.420(6)
C70 H70A 0.9800
C70 H70B 0.9800
C70 H70C 0.9800
C16A H16A 0.9500
C18A C19A 1.37(2)
C18A H18A 0.9500
C19A C20A 1.49(3)
C19A H19A 0.9500
C20A C21A 1.36(3)
C20A C25A 1.38(3)
C21A C22A 1.47(3)
C21A H21A 0.9500
C22A C23A 1.44(3)
C22A H22A 0.9500
C23A C24A 1.32(3)
C23A O6A 1.47(5)
C24A O7A 1.314(17)
C24A C25A 1.33(3)
C25A H25A 0.9500
O6A H6B 0.8400
O7A C70A 1.454(19)
C70A H70D 0.9800
C70A H70E 0.9800
C70A H70F 0.9800
C30 H30A 0.9800
C30 H30B 0.9800
C30 H30C 0.9800
C50 H50A 0.9800
C50 H50B 0.9800
C50 H50C 0.9800
O8 C80 1.337(6)
O8 H8A 0.8400
C80 H80A 0.9800
C80 H80B 0.9800
C80 H80C 0.9800
O9 C90 1.431(4)
O9 H9A 0.8400
C90 H90A 0.9800
C90 H90B 0.9800
C90 H90C 0.9800
